data_7102233
loop_
_publ_author_name
'G\'omez, Laura'
'Company, Anna'
'Fontrodona, Xavier'
'Ribas, Xavi'
'Costas, Miquel'

_publ_section_title
;
 Self-assembling of nanoscopic molecular rectangles, extended helicates
 and porous-like materials based on macrocyclic dicopper building
 blocks under fine supramolecular control.
;
_journal_issue 42
_journal_name_full 'Chemical communications (Cambridge, England)'
_journal_page_first 4410
_journal_page_last 4412
_journal_paper_doi 10.1039/b707508a
_journal_year 2007
_chemical_formula_moiety '(C84 H116 Cu4 N12 O10), 4(C F3 O3 S), 4.5(OH2)'
_chemical_formula_sum 'C88 H125 Cu4 F12 N12 O26.5 S4'
_chemical_formula_weight 2385.40
_chemical_name_systematic
;
?
;
_space_group_IT_number 33
_symmetry_cell_setting orthorhombic
_symmetry_space_group_name_Hall 'P 2c -2n'
_symmetry_space_group_name_H-M 'P n a 21'
_atom_sites_solution_hydrogens geom
_atom_sites_solution_primary direct
_atom_sites_solution_secondary difmap
_audit_creation_method SHELXL-97
_cell_angle_alpha 90.00
_cell_angle_beta 90.00
_cell_angle_gamma 90.00
_cell_formula_units_Z 4
_cell_length_a 36.414(11)
_cell_length_b 11.889(4)
_cell_length_c 25.772(8)
_cell_measurement_temperature 100(2)
_cell_volume 11158(6)
_computing_cell_refinement 'BRUKER SMART'
_computing_data_collection 'BRUKER SMART'
_computing_data_reduction 'BRUKER Shelxtl'
_computing_structure_refinement 'SHELXL-97 (Sheldrick, 1997)'
_computing_structure_solution 'SHELXS-97 (Sheldrick, 1990)'
_diffrn_ambient_temperature 100(2)
_diffrn_measured_fraction_theta_full 0.989
_diffrn_measured_fraction_theta_max 0.989
_diffrn_measurement_device_type 'ccd area detector'
_diffrn_measurement_method 'phi and omega scans'
_diffrn_radiation_monochromator graphite
_diffrn_radiation_source 'fine-focus sealed tube'
_diffrn_radiation_type MoK\a
_diffrn_radiation_wavelength 0.71073
_diffrn_reflns_av_R_equivalents 0.1515
_diffrn_reflns_av_sigmaI/netI 0.1357
_diffrn_reflns_limit_h_max 48
_diffrn_reflns_limit_h_min -48
_diffrn_reflns_limit_k_max 15
_diffrn_reflns_limit_k_min -15
_diffrn_reflns_limit_l_max 34
_diffrn_reflns_limit_l_min -34
_diffrn_reflns_number 170433
_diffrn_reflns_theta_full 28.55
_diffrn_reflns_theta_max 28.55
_diffrn_reflns_theta_min 1.94
_exptl_absorpt_coefficient_mu 0.920
_exptl_absorpt_correction_type none
_exptl_crystal_colour blue
_exptl_crystal_density_diffrn 1.420
_exptl_crystal_density_method 'not measured'
_exptl_crystal_description block
_exptl_crystal_F_000 4948
_exptl_crystal_size_max 0.3
_exptl_crystal_size_mid 0.1
_exptl_crystal_size_min 0.1
_refine_diff_density_max 1.878
_refine_diff_density_min -1.167
_refine_diff_density_rms 0.160
_refine_ls_abs_structure_details 'Flack H D (1983), Acta Cryst. A39, 876-881'
_refine_ls_abs_structure_Flack 0.04(8)
_refine_ls_extinction_method none
_refine_ls_goodness_of_fit_ref 1.040
_refine_ls_hydrogen_treatment constr
_refine_ls_matrix_type full
_refine_ls_number_parameters 1324
_refine_ls_number_reflns 27839
_refine_ls_number_restraints 11
_refine_ls_restrained_S_all 4.870
_refine_ls_R_factor_all 0.1837
_refine_ls_R_factor_gt 0.0964
_refine_ls_shift/su_max 0.015
_refine_ls_shift/su_mean 0.001
_refine_ls_structure_factor_coef Fsqd
_refine_ls_weighting_details 'calc w=1/[\s^2^(Fo^2^)+(0.1758P)^2^+0.0000P] where P=(Fo^2^+2Fc^2^)/3'
_refine_ls_weighting_scheme calc
_refine_ls_wR_factor_gt 0.2450
_refine_ls_wR_factor_ref 0.2962
_reflns_number_gt 14941
_reflns_number_total 27839
_reflns_threshold_expression >2sigma(I)
_cod_data_source_file b707508a.txt
_cod_data_source_block mc2(6OTf)_CCDC648102
_cod_original_sg_symbol_H-M Pna21
_cod_original_formula_sum 'C88 H125 Cu4 F12 N12 O26.50 S4'
_cod_database_code 7102233

loop_
_symmetry_equiv_pos_as_xyz
'x, y, z'
'-x, -y, z+1/2'
'x+1/2, -y+1/2, z'
'-x+1/2, y+1/2, z+1/2'

loop_
_atom_site_label
_atom_site_type_symbol
_atom_site_fract_x
_atom_site_fract_y
_atom_site_fract_z
_atom_site_U_iso_or_equiv
_atom_site_adp_type
_atom_site_occupancy
_atom_site_symmetry_multiplicity
_atom_site_calc_flag
_atom_site_refinement_flags
Cu1 Cu 0.50417(12) -0.2190(4) 0.7876(2) 0.0323(12) Uani 1 1 d .
N1 N 0.4697(10) -0.357(4) 0.8043(16) 0.045(10) Uani 1 1 d .
O1 O 0.5194(9) -0.259(3) 0.7088(13) 0.048(8) Uani 1 1 d D
H1XB H 0.5371 -0.3090 0.7018 0.058 Uiso 1 1 d RD
H1XA H 0.5072 -0.2230 0.6833 0.058 Uiso 1 1 d RD
C1 C 0.4365(11) -0.326(4) 0.835(2) 0.045(12) Uani 1 1 d .
H1C H 0.4199 -0.3897 0.8364 0.054 Uiso 1 1 calc R
H1D H 0.4238 -0.2647 0.8182 0.054 Uiso 1 1 calc R
Cu2 Cu 0.48397(14) 0.1967(5) 0.9846(2) 0.0419(14) Uani 1 1 d .
O2 O 0.4623(8) -0.129(3) 0.7689(12) 0.037(7) Uani 1 1 d .
N2 N 0.5432(10) -0.303(3) 0.8259(16) 0.039(9) Uani 1 1 d .
C2 C 0.4541(13) -0.396(4) 0.752(2) 0.050(13) Uani 1 1 d .
H2A H 0.4381 -0.4587 0.7579 0.074 Uiso 1 1 calc R
H2B H 0.4739 -0.4176 0.7299 0.074 Uiso 1 1 calc R
H2C H 0.4406 -0.3353 0.7368 0.074 Uiso 1 1 calc R
Cu3 Cu 0.32018(13) 0.6260(4) 0.5975(2) 0.0343(12) Uani 1 1 d .
O3 O 0.4667(9) -0.108(3) 0.6829(14) 0.048(8) Uani 1 1 d .
N3 N 0.5384(8) -0.077(3) 0.7952(14) 0.034(8) Uani 1 1 d .
C3 C 0.4920(14) -0.439(4) 0.828(2) 0.050(12) Uani 1 1 d .
H3A H 0.5023 -0.4876 0.8010 0.060 Uiso 1 1 calc R
H3B H 0.4771 -0.4858 0.8503 0.060 Uiso 1 1 calc R
Cu4 Cu 0.20748(12) 0.3418(4) 0.7782(2) 0.0366(13) Uani 1 1 d .
N4 N 0.5279(10) 0.311(3) 0.9872(15) 0.040(8) Uani 1 1 d .
O4 O 0.2447(9) 0.220(3) 0.8249(17) 0.056(10) Uani 1 1 d .
C4 C 0.5232(11) -0.388(4) 0.859(2) 0.039(11) Uani 1 1 d .
H4A H 0.5134 -0.3506 0.8897 0.047 Uiso 1 1 calc R
H4B H 0.5400 -0.4459 0.8704 0.047 Uiso 1 1 calc R
O5 O 0.2523(8) 0.284(3) 0.7456(15) 0.043(8) Uani 1 1 d .
N5 N 0.4883(10) 0.184(4) 1.0597(16) 0.044(10) Uani 1 1 d .
C5 C 0.5694(12) -0.361(4) 0.792(2) 0.044(12) Uani 1 1 d .
H5A H 0.5873 -0.3994 0.8124 0.066 Uiso 1 1 calc R
H5B H 0.5815 -0.3061 0.7702 0.066 Uiso 1 1 calc R
H5C H 0.5566 -0.4137 0.7703 0.066 Uiso 1 1 calc R
O6 O 0.4697(8) 0.219(3) 0.9144(14) 0.054(10) Uani 1 1 d .
N6 N 0.4556(10) 0.049(4) 0.9883(16) 0.046(10) Uani 1 1 d .
C6 C 0.5621(12) -0.216(4) 0.8573(19) 0.039(10) Uani 1 1 d .
H6A H 0.5844 -0.2466 0.8721 0.047 Uiso 1 1 calc R
H6B H 0.5463 -0.1919 0.8856 0.047 Uiso 1 1 calc R
O7 O 0.4316(9) 0.322(4) 0.9623(14) 0.059(10) Uani 1 1 d .
N7 N 0.1698(11) 0.237(3) 0.7415(17) 0.042(9) Uani 1 1 d .
C7 C 0.5714(10) -0.116(4) 0.8238(19) 0.037(10) Uani 1 1 d .
H7A H 0.5808 -0.0559 0.8452 0.044 Uiso 1 1 calc R
H7B H 0.5904 -0.1374 0.7992 0.044 Uiso 1 1 calc R
O8 O 0.3604(8) 0.600(3) 0.5341(13) 0.042(8) Uani 1 1 d D
H8XA H 0.3785 0.5499 0.5397 0.051 Uiso 1 1 d RD
H8XB H 0.3600 0.6351 0.5032 0.051 Uiso 1 1 d RD
N8 N 0.1668(9) 0.394(3) 0.8246(17) 0.040(9) Uani 1 1 d .
C8 C 0.5488(11) -0.032(4) 0.7437(18) 0.037(10) Uani 1 1 d .
H8C H 0.5644 0.0321 0.7480 0.056 Uiso 1 1 calc R
H8D H 0.5271 -0.0107 0.7250 0.056 Uiso 1 1 calc R
H8E H 0.5617 -0.0892 0.7245 0.056 Uiso 1 1 calc R
O9 O 0.3900(10) 0.457(4) 0.5985(16) 0.066(11) Uani 1 1 d .
C9 C 0.5179(11) 0.005(4) 0.8271(18) 0.033(9) Uani 1 1 d .
H9A H 0.5114 -0.0324 0.8593 0.039 Uiso 1 1 calc R
H9B H 0.4951 0.0211 0.8091 0.039 Uiso 1 1 calc R
N9 N 0.2333(8) 0.494(3) 0.7992(15) 0.037(9) Uani 1 1 d .
O10 O 0.3467(7) 0.537(3) 0.6473(13) 0.040(8) Uani 1 1 d .
N10 N 0.3407(9) 0.772(4) 0.6331(17) 0.043(10) Uani 1 1 d .
N11 N 0.2859(11) 0.729(3) 0.5598(17) 0.045(10) Uani 1 1 d .
C11 C 0.5351(10) 0.114(4) 0.8406(19) 0.038(11) Uani 1 1 d .
N12 N 0.2806(9) 0.501(3) 0.5819(14) 0.034(8) Uani 1 1 d .
C12 C 0.5452(10) 0.136(4) 0.8909(19) 0.034(10) Uani 1 1 d .
H12A H 0.5441 0.0793 0.9158 0.041 Uiso 1 1 calc R
C13 C 0.5571(11) 0.244(4) 0.905(2) 0.039(11) Uani 1 1 d .
C14 C 0.5618(11) 0.325(4) 0.868(2) 0.040(11) Uani 1 1 d .
H14A H 0.5715 0.3944 0.8777 0.048 Uiso 1 1 calc R
C15 C 0.5527(11) 0.305(4) 0.819(2) 0.041(11) Uani 1 1 d .
H15A H 0.5568 0.3603 0.7941 0.049 Uiso 1 1 calc R
C16 C 0.5371(11) 0.203(4) 0.8030(18) 0.037(10) Uani 1 1 d .
H16A H 0.5284 0.1927 0.7694 0.044 Uiso 1 1 calc R
C17 C 0.5625(12) 0.269(4) 0.962(2) 0.040(11) Uani 1 1 d .
H17A H 0.5704 0.2009 0.9798 0.048 Uiso 1 1 calc R
H17B H 0.5817 0.3247 0.9662 0.048 Uiso 1 1 calc R
C18 C 0.5167(14) 0.421(4) 0.965(2) 0.051(13) Uani 1 1 d .
H18A H 0.5369 0.4729 0.9675 0.077 Uiso 1 1 calc R
H18B H 0.4963 0.4505 0.9848 0.077 Uiso 1 1 calc R
H18C H 0.5097 0.4119 0.9298 0.077 Uiso 1 1 calc R
C19 C 0.5351(17) 0.325(5) 1.045(2) 0.056(14) Uani 1 1 d .
H19A H 0.5606 0.3457 1.0498 0.067 Uiso 1 1 calc R
H19B H 0.5199 0.3856 1.0580 0.067 Uiso 1 1 calc R
C20 C 0.5271(12) 0.221(5) 1.073(2) 0.047(12) Uani 1 1 d .
H20A H 0.5292 0.2345 1.1100 0.057 Uiso 1 1 calc R
H20B H 0.5446 0.1633 1.0633 0.057 Uiso 1 1 calc R
C21 C 0.4605(15) 0.253(5) 1.082(2) 0.059(15) Uani 1 1 d .
H21A H 0.4618 0.2491 1.1189 0.088 Uiso 1 1 calc R
H21B H 0.4368 0.2277 1.0703 0.088 Uiso 1 1 calc R
H21C H 0.4641 0.3297 1.0709 0.088 Uiso 1 1 calc R
C22 C 0.4815(14) 0.063(4) 1.0724(19) 0.046(12) Uani 1 1 d .
H22A H 0.5031 0.0187 1.0640 0.056 Uiso 1 1 calc R
H22B H 0.4768 0.0550 1.1093 0.056 Uiso 1 1 calc R
C23 C 0.4503(17) 0.022(5) 1.043(2) 0.060(15) Uani 1 1 d .
H23A H 0.4280 0.0569 1.0558 0.072 Uiso 1 1 calc R
H23B H 0.4481 -0.0588 1.0474 0.072 Uiso 1 1 calc R
C33 C 0.4176(12) 0.047(5) 0.961(2) 0.058(15) Uani 1 1 d .
H33A H 0.4066 -0.0257 0.9657 0.088 Uiso 1 1 calc R
H33B H 0.4205 0.0627 0.9251 0.088 Uiso 1 1 calc R
H33C H 0.4020 0.1032 0.9767 0.088 Uiso 1 1 calc R
C34 C 0.4804(12) -0.030(4) 0.960(2) 0.045(12) Uani 1 1 d .
H34A H 0.5033 -0.0342 0.9793 0.054 Uiso 1 1 calc R
H34B H 0.4858 0.0024 0.9266 0.054 Uiso 1 1 calc R
C35 C 0.4671(12) -0.151(5) 0.9512(19) 0.047(12) Uani 1 1 d .
C36 C 0.4556(12) -0.181(4) 0.901(2) 0.042(11) Uani 1 1 d .
H36A H 0.4551 -0.1271 0.8750 0.051 Uiso 1 1 calc R
C37 C 0.4452(12) -0.290(4) 0.8913(19) 0.044(12) Uani 1 1 d .
C38 C 0.4446(13) -0.371(5) 0.932(2) 0.047(12) Uani 1 1 d .
H38A H 0.4368 -0.4441 0.9260 0.056 Uiso 1 1 calc R
C39 C 0.4557(14) -0.338(5) 0.980(2) 0.052(13) Uani 1 1 d .
H39A H 0.4550 -0.3895 1.0072 0.062 Uiso 1 1 calc R
C40 C 0.4682(13) -0.229(5) 0.990(2) 0.054(14) Uani 1 1 d .
H40A H 0.4772 -0.2105 1.0226 0.065 Uiso 1 1 calc R
C41 C 0.4519(10) -0.087(4) 0.7254(18) 0.034(10) Uani 1 1 d .
C42 C 0.4189(11) -0.014(3) 0.7279(19) 0.036(10) Uani 1 1 d .
C43 C 0.4001(11) -0.002(4) 0.773(2) 0.040(11) Uani 1 1 d .
H43A H 0.4091 -0.0372 0.8029 0.049 Uiso 1 1 calc R
C44 C 0.3677(11) 0.063(4) 0.778(2) 0.040(10) Uani 1 1 d .
C45 C 0.3490(13) 0.072(5) 0.825(2) 0.054(14) Uani 1 1 d .
H45A H 0.3589 0.0406 0.8547 0.065 Uiso 1 1 calc R
C46 C 0.3160(13) 0.126(4) 0.826(2) 0.053(13) Uani 1 1 d .
H46A H 0.3033 0.1316 0.8574 0.063 Uiso 1 1 calc R
C47 C 0.3010(10) 0.175(4) 0.781(2) 0.040(10) Uani 1 1 d .
C48 C 0.3181(11) 0.168(4) 0.736(2) 0.038(10) Uani 1 1 d .
H48A H 0.3071 0.1992 0.7065 0.046 Uiso 1 1 calc R
C49 C 0.3545(11) 0.113(4) 0.731(2) 0.038(11) Uani 1 1 d .
C50 C 0.3726(11) 0.105(4) 0.686(2) 0.039(11) Uani 1 1 d .
H50A H 0.3636 0.1398 0.6564 0.046 Uiso 1 1 calc R
C51 C 0.4054(11) 0.043(4) 0.6841(18) 0.035(10) Uani 1 1 d .
H51A H 0.4185 0.0388 0.6532 0.042 Uiso 1 1 calc R
C52 C 0.2642(12) 0.228(4) 0.784(2) 0.041(10) Uani 1 1 d .
C53 C 0.1611(12) 0.269(4) 0.687(2) 0.041(11) Uani 1 1 d .
H53A H 0.1538 0.3476 0.6858 0.049 Uiso 1 1 calc R
H53B H 0.1404 0.2246 0.6749 0.049 Uiso 1 1 calc R
C54 C 0.1839(13) 0.116(4) 0.744(2) 0.047(12) Uani 1 1 d .
H54A H 0.1668 0.0668 0.7265 0.071 Uiso 1 1 calc R
H54B H 0.1865 0.0927 0.7792 0.071 Uiso 1 1 calc R
H54C H 0.2073 0.1111 0.7267 0.071 Uiso 1 1 calc R
C55 C 0.1373(12) 0.248(4) 0.773(2) 0.046(11) Uani 1 1 d .
H55A H 0.1389 0.1946 0.8019 0.055 Uiso 1 1 calc R
H55B H 0.1159 0.2287 0.7529 0.055 Uiso 1 1 calc R
C56 C 0.1328(10) 0.362(4) 0.7946(19) 0.037(10) Uani 1 1 d .
H56A H 0.1115 0.3649 0.8173 0.044 Uiso 1 1 calc R
H56B H 0.1289 0.4153 0.7665 0.044 Uiso 1 1 calc R
C57 C 0.1680(13) 0.332(5) 0.8747(19) 0.047(12) Uani 1 1 d .
H57A H 0.1483 0.3573 0.8965 0.070 Uiso 1 1 calc R
H57B H 0.1911 0.3458 0.8915 0.070 Uiso 1 1 calc R
H57C H 0.1654 0.2529 0.8682 0.070 Uiso 1 1 calc R
C58 C 0.1708(11) 0.514(4) 0.8333(19) 0.038(10) Uani 1 1 d .
H58A H 0.1567 0.5356 0.8636 0.045 Uiso 1 1 calc R
H58B H 0.1610 0.5546 0.8037 0.045 Uiso 1 1 calc R
C59 C 0.2114(11) 0.547(4) 0.8412(18) 0.039(10) Uani 1 1 d .
H59A H 0.2141 0.6278 0.8400 0.047 Uiso 1 1 calc R
H59B H 0.2199 0.5204 0.8747 0.047 Uiso 1 1 calc R
C60 C 0.2714(11) 0.481(5) 0.816(2) 0.049(13) Uani 1 1 d .
H60A H 0.2812 0.5537 0.8252 0.074 Uiso 1 1 calc R
H60B H 0.2857 0.4485 0.7891 0.074 Uiso 1 1 calc R
H60C H 0.2721 0.4332 0.8464 0.074 Uiso 1 1 calc R
C61 C 0.2311(11) 0.559(3) 0.7484(16) 0.030(9) Uani 1 1 d .
H61A H 0.2404 0.5106 0.7211 0.036 Uiso 1 1 calc R
H61B H 0.2054 0.5727 0.7410 0.036 Uiso 1 1 calc R
C62 C 0.2507(10) 0.668(4) 0.7449(17) 0.031(9) Uani 1 1 d .
C63 C 0.2861(10) 0.671(4) 0.7207(18) 0.033(9) Uani 1 1 d .
H63A H 0.2965 0.6056 0.7078 0.039 Uiso 1 1 calc R
C64 C 0.3046(11) 0.771(4) 0.7165(19) 0.037(10) Uani 1 1 d .
C65 C 0.2900(13) 0.868(4) 0.737(2) 0.043(11) Uani 1 1 d .
H65A H 0.3035 0.9342 0.7354 0.052 Uiso 1 1 calc R
C66 C 0.2546(14) 0.869(4) 0.760(2) 0.049(13) Uani 1 1 d .
H66A H 0.2443 0.9349 0.7722 0.059 Uiso 1 1 calc R
C67 C 0.2355(12) 0.766(4) 0.7625(19) 0.040(11) Uani 1 1 d .
H67A H 0.2120 0.7646 0.7767 0.048 Uiso 1 1 calc R
C68 C 0.3425(12) 0.774(5) 0.690(2) 0.047(12) Uani 1 1 d .
H68A H 0.3552 0.8421 0.7011 0.056 Uiso 1 1 calc R
H68B H 0.3568 0.7104 0.7021 0.056 Uiso 1 1 calc R
C69 C 0.3806(12) 0.779(5) 0.617(2) 0.053(14) Uani 1 1 d .
H69A H 0.3917 0.8441 0.6325 0.079 Uiso 1 1 calc R
H69B H 0.3821 0.7849 0.5798 0.079 Uiso 1 1 calc R
H69C H 0.3933 0.7126 0.6282 0.079 Uiso 1 1 calc R
C70 C 0.3199(12) 0.867(3) 0.613(2) 0.041(11) Uani 1 1 d .
H70A H 0.3325 0.8996 0.5839 0.049 Uiso 1 1 calc R
H70B H 0.3176 0.9238 0.6401 0.049 Uiso 1 1 calc R
C71 C 0.2805(13) 0.825(4) 0.596(2) 0.049(12) Uani 1 1 d .
H71A H 0.2666 0.8006 0.6265 0.058 Uiso 1 1 calc R
H71B H 0.2672 0.8850 0.5795 0.058 Uiso 1 1 calc R
C72 C 0.2992(15) 0.774(5) 0.509(2) 0.052(13) Uani 1 1 d .
H72A H 0.2809 0.8227 0.4947 0.079 Uiso 1 1 calc R
H72B H 0.3036 0.7122 0.4857 0.079 Uiso 1 1 calc R
H72C H 0.3216 0.8145 0.5144 0.079 Uiso 1 1 calc R
C73 C 0.2487(12) 0.670(4) 0.552(2) 0.046(12) Uani 1 1 d .
H73A H 0.2289 0.7216 0.5605 0.055 Uiso 1 1 calc R
H73B H 0.2460 0.6466 0.5164 0.055 Uiso 1 1 calc R
C74 C 0.2468(10) 0.570(4) 0.5869(18) 0.036(10) Uani 1 1 d .
H74A H 0.2255 0.5251 0.5779 0.044 Uiso 1 1 calc R
H74B H 0.2440 0.5947 0.6226 0.044 Uiso 1 1 calc R
C75 C 0.2861(14) 0.453(4) 0.530(2) 0.047(12) Uani 1 1 d .
H75A H 0.2678 0.3960 0.5241 0.071 Uiso 1 1 calc R
H75B H 0.3101 0.4198 0.5283 0.071 Uiso 1 1 calc R
H75C H 0.2839 0.5109 0.5046 0.071 Uiso 1 1 calc R
C76 C 0.2814(13) 0.408(4) 0.6191(18) 0.040(10) Uani 1 1 d .
H76A H 0.2807 0.4400 0.6537 0.048 Uiso 1 1 calc R
H76B H 0.3047 0.3698 0.6154 0.048 Uiso 1 1 calc R
C77 C 0.2519(13) 0.323(4) 0.6152(19) 0.043(11) Uani 1 1 d .
C78 C 0.2202(11) 0.338(4) 0.6449(18) 0.036(10) Uani 1 1 d .
H78A H 0.2167 0.4057 0.6621 0.043 Uiso 1 1 calc R
C79 C 0.1929(15) 0.252(4) 0.650(2) 0.049(13) Uani 1 1 d .
C80 C 0.1967(14) 0.157(5) 0.620(2) 0.058(15) Uani 1 1 d .
H80A H 0.1784 0.1027 0.6200 0.069 Uiso 1 1 calc R
C81 C 0.2277(18) 0.142(4) 0.590(3) 0.064(17) Uani 1 1 d .
H81A H 0.2301 0.0762 0.5708 0.077 Uiso 1 1 calc R
C82 C 0.2548(15) 0.221(4) 0.586(2) 0.051(13) Uani 1 1 d .
H82A H 0.2752 0.2081 0.5653 0.061 Uiso 1 1 calc R
C83 C 0.4410(13) 0.284(5) 0.920(2) 0.050(13) Uani 1 1 d .
C84 C 0.4208(11) 0.315(5) 0.872(2) 0.044(12) Uani 1 1 d .
C85 C 0.4365(11) 0.285(4) 0.825(2) 0.047(13) Uani 1 1 d .
H85A H 0.4578 0.2421 0.8238 0.056 Uiso 1 1 calc R
C86 C 0.4196(11) 0.322(4) 0.777(2) 0.039(10) Uani 1 1 d .
C87 C 0.4356(12) 0.304(4) 0.730(2) 0.041(11) Uani 1 1 d .
H87A H 0.4566 0.2596 0.7270 0.049 Uiso 1 1 calc R
C88 C 0.4214(12) 0.350(4) 0.6873(19) 0.040(11) Uani 1 1 d .
H88A H 0.4334 0.3397 0.6558 0.048 Uiso 1 1 calc R
C89 C 0.3880(11) 0.415(4) 0.688(2) 0.038(11) Uani 1 1 d .
C90 C 0.3717(11) 0.432(4) 0.7345(17) 0.036(10) Uani 1 1 d .
H90A H 0.3504 0.4755 0.7359 0.044 Uiso 1 1 calc R
C91 C 0.3860(11) 0.385(4) 0.781(2) 0.045(11) Uani 1 1 d .
C92 C 0.3698(11) 0.407(4) 0.8309(19) 0.040(11) Uani 1 1 d .
H92A H 0.3473 0.4433 0.8330 0.048 Uiso 1 1 calc R
C93 C 0.3874(12) 0.374(4) 0.875(2) 0.046(12) Uani 1 1 d .
H93A H 0.3773 0.3900 0.9071 0.055 Uiso 1 1 calc R
C94 C 0.3750(14) 0.472(4) 0.641(2) 0.047(12) Uani 1 1 d .
S1A S 0.6439(3) 0.5201(10) 0.8979(5) 0.038(3) Uani 1 1 d .
O1A O 0.6427(12) 0.480(3) 0.8460(14) 0.060(10) Uani 1 1 d .
C1A C 0.6725(13) 0.647(5) 0.891(2) 0.057(15) Uani 1 1 d .
F1A F 0.6568(9) 0.718(3) 0.8591(15) 0.068(9) Uani 1 1 d .
O2A O 0.6096(9) 0.561(3) 0.9173(15) 0.052(9) Uani 1 1 d .
F2A F 0.7047(9) 0.623(4) 0.8727(19) 0.101(15) Uani 1 1 d .
O3A O 0.6646(9) 0.449(3) 0.9329(14) 0.054(9) Uani 1 1 d .
F3A F 0.6761(14) 0.696(4) 0.9362(17) 0.102(16) Uani 1 1 d .
S1B S 0.3987(3) 0.0425(11) 0.4943(5) 0.046(3) Uani 1 1 d .
O1B O 0.371(2) -0.011(6) 0.521(3) 0.14(3) Uani 1 1 d .
F1B F 0.4095(15) 0.178(4) 0.5721(15) 0.102(15) Uani 1 1 d .
C1B C 0.402(2) 0.183(7) 0.524(3) 0.08(2) Uani 1 1 d .
F2B F 0.363(3) 0.214(11) 0.526(4) 0.33(9) Uani 1 1 d .
O2B O 0.3931(13) 0.062(4) 0.4413(17) 0.077(13) Uani 1 1 d .
O3B O 0.4339(12) -0.001(5) 0.506(2) 0.11(2) Uani 1 1 d .
F3B F 0.419(4) 0.246(5) 0.500(3) 0.29(8) Uani 1 1 d .
S1D S 0.3616(4) 0.1214(15) 0.1624(7) 0.067(4) Uani 1 1 d .
C1D C 0.357(3) 0.269(11) 0.160(5) 0.14(4) Uani 1 1 d .
F1D F 0.395(2) 0.304(8) 0.180(4) 0.21(4) Uani 1 1 d .
O1D O 0.3596(11) 0.096(5) 0.2148(19) 0.084(15) Uani 1 1 d .
O2D O 0.3978(13) 0.098(6) 0.143(2) 0.104(19) Uani 1 1 d .
F2D F 0.326(4) 0.299(7) 0.174(4) 0.30(8) Uani 1 1 d .
F3D F 0.3600(16) 0.313(6) 0.115(3) 0.17(3) Uani 1 1 d .
O3D O 0.332(2) 0.083(6) 0.134(4) 0.16(3) Uani 1 1 d .
S1C S 0.4440(5) 0.5497(14) 0.1541(6) 0.068(4) Uani 1 1 d .
F1C F 0.4938(12) 0.661(4) 0.1070(19) 0.099(13) Uani 1 1 d .
C1C C 0.4677(19) 0.670(6) 0.143(3) 0.074(18) Uani 1 1 d U
O1C O 0.4739(12) 0.477(4) 0.173(2) 0.094(17) Uani 1 1 d .
F2C F 0.4798(16) 0.727(5) 0.181(2) 0.122(18) Uani 1 1 d .
O2C O 0.4149(19) 0.574(5) 0.188(2) 0.13(3) Uani 1 1 d .
O3C O 0.4280(17) 0.513(4) 0.104(2) 0.097(16) Uani 1 1 d .
F3C F 0.4447(17) 0.756(4) 0.120(2) 0.123(19) Uani 1 1 d .
O1W O 0.2432(14) 0.105(5) 0.914(2) 0.071(16) Uani 0.75 1 d P
O2W O 0.3849(14) 0.474(6) 0.016(2) 0.11(2) Uani 1 1 d .
O3W O 0.3150(19) 0.381(7) 0.009(3) 0.13(2) Uani 1 1 d .
O4W O 0.309(4) 0.023(14) 0.956(4) 0.36(12) Uani 1 1 d .
O6W O 0.266(3) 0.38(2) 0.931(4) 0.36(16) Uani 0.75 1 d P

loop_
_atom_site_aniso_label
_atom_site_aniso_U_11
_atom_site_aniso_U_22
_atom_site_aniso_U_33
_atom_site_aniso_U_23
_atom_site_aniso_U_13
_atom_site_aniso_U_12
Cu1 0.018(2) 0.036(3) 0.043(3) -0.003(2) -0.002(2) 0.0056(18)
N1 0.022(17) 0.06(3) 0.06(3) -0.01(2) 0.000(17) 0.000(17)
O1 0.037(18) 0.06(2) 0.05(2) -0.006(17) -0.003(15) 0.018(16)
C1 0.013(17) 0.05(3) 0.07(3) 0.00(2) -0.01(2) 0.005(18)
Cu2 0.023(2) 0.057(4) 0.045(3) -0.004(3) -0.004(2) 0.003(2)
O2 0.027(14) 0.048(18) 0.036(17) -0.010(14) 0.002(12) 0.008(12)
N2 0.028(17) 0.04(2) 0.05(2) -0.001(18) 0.003(16) 0.006(16)
C2 0.03(2) 0.05(3) 0.06(3) -0.02(3) -0.01(2) -0.01(2)
Cu3 0.020(2) 0.036(3) 0.046(3) 0.001(2) 0.003(2) -0.002(2)
O3 0.032(16) 0.05(2) 0.06(2) -0.011(17) -0.003(16) 0.016(14)
N3 0.019(14) 0.039(19) 0.04(2) 0.000(16) -0.005(14) 0.012(14)
C3 0.05(3) 0.03(3) 0.07(4) 0.00(2) 0.01(3) 0.00(2)
Cu4 0.017(2) 0.035(3) 0.058(4) 0.009(3) 0.007(2) 0.0065(18)
N4 0.037(19) 0.05(2) 0.03(2) -0.006(18) -0.005(17) 0.011(16)
O4 0.025(15) 0.05(2) 0.09(3) 0.03(2) 0.013(17) 0.014(14)
C4 0.022(19) 0.04(3) 0.05(3) 0.01(2) -0.010(19) -0.002(17)
O5 0.023(14) 0.033(16) 0.07(2) 0.009(16) 0.003(14) 0.005(12)
N5 0.03(2) 0.05(2) 0.05(2) 0.00(2) -0.002(17) 0.000(17)
C5 0.03(2) 0.04(2) 0.06(3) 0.01(2) 0.00(2) 0.013(18)
O6 0.014(13) 0.09(3) 0.05(2) -0.007(19) -0.010(14) 0.012(16)
N6 0.027(18) 0.06(3) 0.05(2) -0.01(2) -0.003(18) 0.009(17)
C6 0.03(2) 0.04(3) 0.05(3) 0.00(2) -0.016(19) 0.004(19)
O7 0.032(17) 0.10(3) 0.04(2) 0.00(2) -0.006(15) 0.015(19)
N7 0.04(2) 0.03(2) 0.06(3) -0.007(18) 0.014(18) 0.001(16)
C7 0.014(17) 0.04(3) 0.05(3) -0.01(2) -0.001(18) -0.001(16)
O8 0.027(15) 0.047(19) 0.05(2) -0.007(15) 0.011(13) 0.000(13)
N8 0.017(15) 0.04(2) 0.06(3) 0.002(19) 0.007(16) 0.002(14)
C8 0.024(19) 0.04(3) 0.04(3) 0.01(2) 0.003(18) -0.003(18)
O9 0.05(2) 0.09(3) 0.05(2) -0.01(2) 0.000(19) 0.04(2)
C9 0.022(18) 0.04(2) 0.04(2) 0.000(19) 0.004(17) 0.003(16)
N9 0.012(14) 0.04(2) 0.06(2) 0.003(17) 0.005(14) 0.000(13)
O10 0.015(13) 0.038(17) 0.07(2) 0.002(15) 0.005(13) 0.004(12)
N10 0.016(16) 0.06(3) 0.05(2) -0.02(2) 0.012(15) -0.005(16)
N11 0.04(2) 0.04(2) 0.05(2) 0.002(19) 0.013(18) 0.002(17)
C11 0.015(17) 0.04(2) 0.06(3) 0.01(2) 0.008(19) 0.005(16)
N12 0.030(17) 0.032(19) 0.04(2) 0.000(16) 0.001(15) 0.000(14)
C12 0.016(17) 0.03(2) 0.05(3) 0.01(2) -0.009(18) 0.003(15)
C13 0.018(18) 0.04(3) 0.06(3) 0.00(2) 0.000(19) 0.002(17)
C14 0.019(19) 0.04(3) 0.06(3) 0.00(2) 0.003(19) 0.001(17)
C15 0.03(2) 0.04(3) 0.06(3) 0.00(2) 0.01(2) 0.005(18)
C16 0.018(17) 0.05(3) 0.05(3) 0.00(2) -0.005(17) 0.009(17)
C17 0.03(2) 0.03(2) 0.06(3) 0.00(2) 0.00(2) 0.006(18)
C18 0.04(3) 0.04(3) 0.07(4) 0.00(2) 0.01(3) 0.00(2)
C19 0.06(3) 0.06(3) 0.05(3) 0.01(3) 0.00(3) 0.00(3)
C20 0.02(2) 0.06(3) 0.06(3) 0.01(3) -0.02(2) -0.01(2)
C21 0.04(3) 0.08(4) 0.06(3) -0.02(3) 0.00(2) 0.00(3)
C22 0.05(3) 0.05(3) 0.03(3) 0.01(2) 0.01(2) 0.00(2)
C23 0.07(4) 0.06(4) 0.05(3) -0.02(3) 0.02(3) -0.01(3)
C33 0.02(2) 0.08(4) 0.08(4) -0.02(3) 0.00(2) 0.00(2)
C34 0.02(2) 0.07(3) 0.04(3) -0.01(2) 0.000(19) -0.01(2)
C35 0.03(2) 0.08(4) 0.04(3) -0.01(3) 0.008(19) 0.00(2)
C36 0.03(2) 0.04(3) 0.05(3) -0.01(2) 0.01(2) -0.001(19)
C37 0.03(2) 0.06(3) 0.04(3) -0.01(2) 0.01(2) 0.00(2)
C38 0.03(2) 0.05(3) 0.06(3) 0.00(3) 0.01(2) -0.01(2)
C39 0.04(3) 0.06(3) 0.05(3) 0.01(3) 0.02(3) 0.01(2)
C40 0.03(2) 0.08(4) 0.05(3) -0.01(3) 0.01(2) -0.01(2)
C41 0.019(18) 0.03(2) 0.05(3) -0.01(2) -0.014(19) 0.004(16)
C42 0.023(18) 0.03(2) 0.06(3) -0.02(2) 0.001(19) 0.009(16)
C43 0.03(2) 0.04(2) 0.05(3) 0.00(2) -0.01(2) 0.017(18)
C44 0.022(18) 0.05(2) 0.05(3) -0.01(2) 0.00(2) 0.012(17)
C45 0.04(2) 0.07(4) 0.06(3) -0.02(3) -0.02(2) 0.02(2)
C46 0.04(2) 0.05(3) 0.07(4) 0.00(3) 0.01(2) 0.02(2)
C47 0.023(18) 0.04(2) 0.06(3) 0.00(2) -0.01(2) 0.003(16)
C48 0.023(19) 0.03(2) 0.06(3) 0.00(2) 0.00(2) 0.006(17)
C49 0.017(18) 0.03(2) 0.07(3) -0.01(2) -0.02(2) 0.003(16)
C50 0.023(19) 0.03(2) 0.06(3) 0.01(2) -0.01(2) -0.003(16)
C51 0.025(19) 0.04(2) 0.04(3) -0.01(2) -0.002(18) 0.000(17)
C52 0.03(2) 0.04(2) 0.05(3) 0.00(2) 0.00(2) -0.006(18)
C53 0.03(2) 0.03(2) 0.06(3) 0.00(2) 0.00(2) -0.002(18)
C54 0.04(3) 0.03(2) 0.07(4) 0.00(2) 0.01(2) 0.005(19)
C55 0.03(2) 0.06(3) 0.05(3) 0.00(2) 0.01(2) 0.00(2)
C56 0.016(16) 0.04(2) 0.06(3) 0.00(2) 0.002(18) 0.000(15)
C57 0.04(2) 0.06(3) 0.04(3) 0.01(2) 0.00(2) 0.01(2)
C58 0.021(18) 0.04(3) 0.05(3) 0.00(2) 0.002(18) 0.008(17)
C59 0.03(2) 0.05(3) 0.04(3) 0.00(2) 0.000(18) 0.003(19)
C60 0.019(19) 0.06(3) 0.07(3) 0.00(3) -0.01(2) 0.006(19)
C61 0.029(19) 0.03(2) 0.03(2) 0.004(17) 0.004(17) -0.002(16)
C62 0.020(18) 0.03(2) 0.04(2) -0.002(19) 0.007(17) 0.010(16)
C63 0.018(18) 0.03(2) 0.05(3) -0.002(19) 0.001(17) -0.002(15)
C64 0.024(19) 0.04(3) 0.04(3) 0.00(2) 0.005(18) -0.004(18)
C65 0.04(3) 0.03(3) 0.06(3) 0.00(2) 0.01(2) 0.00(2)
C66 0.05(3) 0.04(3) 0.07(3) 0.00(2) 0.03(2) 0.00(2)
C67 0.03(2) 0.03(2) 0.05(3) 0.01(2) 0.01(2) 0.000(18)
C68 0.03(2) 0.06(3) 0.05(3) -0.01(2) 0.02(2) -0.02(2)
C69 0.03(2) 0.07(3) 0.07(3) -0.02(3) 0.01(2) -0.02(2)
C70 0.04(2) 0.02(2) 0.06(3) 0.00(2) 0.02(2) -0.004(17)
C71 0.04(2) 0.03(2) 0.08(4) 0.01(2) 0.00(3) 0.004(19)
C72 0.05(3) 0.05(3) 0.06(3) 0.01(3) 0.00(2) -0.01(2)
C73 0.02(2) 0.05(3) 0.07(3) 0.00(2) 0.00(2) 0.006(19)
C74 0.019(18) 0.05(3) 0.04(3) 0.00(2) -0.002(17) -0.004(17)
C75 0.04(3) 0.04(3) 0.06(3) 0.00(2) 0.00(2) 0.00(2)
C76 0.04(2) 0.05(3) 0.03(2) 0.01(2) 0.002(19) 0.00(2)
C77 0.04(2) 0.04(3) 0.04(3) 0.01(2) 0.00(2) 0.00(2)
C78 0.03(2) 0.04(2) 0.04(3) 0.00(2) 0.004(18) -0.001(18)
C79 0.05(3) 0.03(3) 0.06(4) -0.01(2) 0.00(3) -0.01(2)
C80 0.04(3) 0.05(3) 0.08(4) 0.00(3) 0.00(3) -0.01(2)
C81 0.08(4) 0.04(3) 0.08(4) -0.01(3) 0.02(3) -0.02(3)
C82 0.06(3) 0.03(3) 0.06(3) -0.01(2) 0.02(3) 0.00(2)
C83 0.03(2) 0.07(4) 0.06(3) -0.01(3) -0.01(2) -0.01(2)
C84 0.018(19) 0.06(3) 0.05(3) 0.00(2) -0.013(19) -0.01(2)
C85 0.017(18) 0.05(3) 0.08(4) -0.01(3) -0.02(2) 0.002(18)
C86 0.027(19) 0.03(2) 0.06(3) 0.00(2) -0.01(2) -0.006(16)
C87 0.03(2) 0.03(2) 0.06(3) -0.01(2) -0.01(2) 0.003(18)
C88 0.03(2) 0.04(3) 0.05(3) -0.02(2) -0.01(2) 0.005(19)
C89 0.03(2) 0.03(2) 0.06(3) 0.00(2) -0.02(2) -0.002(17)
C90 0.022(19) 0.05(3) 0.04(2) 0.00(2) -0.009(18) -0.007(18)
C91 0.020(18) 0.06(3) 0.06(3) -0.01(3) 0.00(2) -0.004(18)
C92 0.016(18) 0.05(3) 0.06(3) 0.00(2) -0.006(19) 0.000(18)
C93 0.03(2) 0.06(3) 0.05(3) 0.00(2) 0.00(2) 0.01(2)
C94 0.04(3) 0.04(3) 0.06(3) -0.01(2) -0.01(2) 0.01(2)
S1A 0.032(5) 0.036(6) 0.047(7) -0.003(5) 0.000(5) 0.004(4)
O1A 0.09(3) 0.05(2) 0.04(2) -0.003(18) -0.008(19) 0.00(2)
C1A 0.03(2) 0.08(4) 0.07(4) 0.00(3) 0.00(2) -0.02(2)
F1A 0.050(18) 0.06(2) 0.09(3) 0.034(18) 0.000(17) 0.000(15)
O2A 0.032(16) 0.05(2) 0.07(3) 0.001(18) 0.015(16) 0.000(15)
F2A 0.042(19) 0.13(4) 0.13(4) 0.05(3) 0.03(2) 0.02(2)
O3A 0.041(19) 0.07(2) 0.05(2) 0.016(18) -0.006(16) 0.004(17)
F3A 0.13(4) 0.09(3) 0.08(3) 0.00(2) -0.01(3) -0.07(3)
S1B 0.036(6) 0.048(7) 0.054(8) 0.004(6) 0.007(5) 0.005(5)
O1B 0.16(6) 0.14(6) 0.12(5) 0.00(4) 0.06(4) -0.08(5)
F1B 0.17(5) 0.08(3) 0.06(2) -0.01(2) -0.02(3) 0.04(3)
C1B 0.10(6) 0.07(5) 0.07(5) 0.01(4) -0.02(4) 0.01(4)
F2B 0.29(11) 0.43(16) 0.26(10) -0.24(11) -0.17(9) 0.31(12)
O2B 0.09(3) 0.07(3) 0.06(3) -0.02(2) 0.00(2) 0.00(2)
O3B 0.05(2) 0.13(4) 0.15(5) -0.07(4) -0.01(3) 0.04(3)
F3B 0.7(2) 0.05(3) 0.11(5) 0.02(3) -0.10(9) -0.11(7)
S1D 0.044(7) 0.084(11) 0.074(10) 0.026(9) 0.000(7) -0.014(7)
C1D 0.07(6) 0.18(11) 0.15(10) 0.07(9) 0.03(6) 0.04(7)
F1D 0.15(6) 0.22(8) 0.25(9) 0.12(7) -0.08(6) -0.09(6)
O1D 0.04(2) 0.12(4) 0.09(3) 0.04(3) 0.01(2) 0.01(2)
O2D 0.06(3) 0.17(5) 0.08(3) 0.03(4) 0.02(2) 0.04(3)
F2D 0.38(15) 0.18(8) 0.33(13) 0.15(8) 0.25(12) 0.20(9)
F3D 0.11(4) 0.19(6) 0.21(7) 0.15(6) -0.05(4) -0.06(4)
O3D 0.15(6) 0.11(5) 0.20(7) -0.02(5) -0.09(6) 0.02(5)
S1C 0.076(10) 0.063(10) 0.066(10) 0.001(8) -0.004(8) 0.010(8)
F1C 0.08(3) 0.11(4) 0.11(3) 0.01(3) 0.02(2) 0.02(2)
C1C 0.07(3) 0.09(4) 0.06(3) 0.00(3) -0.03(3) -0.01(3)
O1C 0.06(3) 0.07(3) 0.15(5) 0.05(3) -0.01(3) 0.01(2)
F2C 0.13(5) 0.14(4) 0.09(3) -0.01(3) -0.03(3) -0.02(3)
O2C 0.17(6) 0.08(3) 0.14(5) 0.03(3) 0.11(5) 0.06(4)
O3C 0.13(5) 0.08(3) 0.08(3) -0.01(3) 0.00(3) -0.01(3)
F3C 0.16(5) 0.05(2) 0.16(5) 0.01(3) 0.00(4) 0.00(3)
O1W 0.05(3) 0.10(4) 0.06(3) 0.04(3) 0.02(3) 0.00(3)
O2W 0.06(3) 0.16(5) 0.11(4) 0.03(4) 0.03(3) 0.04(3)
O3W 0.12(5) 0.16(6) 0.12(5) 0.03(4) -0.03(4) -0.01(4)
O4W 0.5(2) 0.5(2) 0.15(8) -0.09(11) -0.07(11) 0.38(19)
O6W 0.08(6) 0.9(4) 0.14(9) 0.26(17) -0.07(6) -0.13(14)

loop_
_atom_type_symbol
_atom_type_description
_atom_type_scat_dispersion_real
_atom_type_scat_dispersion_imag
_atom_type_scat_source
C C 0.0033 0.0016 'International Tables Vol C Tables 4.2.6.8 and 6.1.1.4'
H H 0.0000 0.0000 'International Tables Vol C Tables 4.2.6.8 and 6.1.1.4'
N N 0.0061 0.0033 'International Tables Vol C Tables 4.2.6.8 and 6.1.1.4'
O O 0.0106 0.0060 'International Tables Vol C Tables 4.2.6.8 and 6.1.1.4'
F F 0.0171 0.0103 'International Tables Vol C Tables 4.2.6.8 and 6.1.1.4'
S S 0.1246 0.1234 'International Tables Vol C Tables 4.2.6.8 and 6.1.1.4'
Cu Cu 0.3201 1.2651 'International Tables Vol C Tables 4.2.6.8 and 6.1.1.4'

loop_
_geom_angle_atom_site_label_1
_geom_angle_atom_site_label_2
_geom_angle_atom_site_label_3
_geom_angle
O2 Cu1 N2 165.0(14)
O2 Cu1 N3 92.8(13)
N2 Cu1 N3 86.4(14)
O2 Cu1 N1 90.6(14)
N2 Cu1 N1 86.0(16)
N3 Cu1 N1 163.0(16)
O2 Cu1 O1 95.1(12)
N2 Cu1 O1 99.9(14)
N3 Cu1 O1 96.4(14)
N1 Cu1 O1 99.9(15)
C3 N1 C1 114(4)
C3 N1 C2 113(4)
C1 N1 C2 104(3)
C3 N1 Cu1 107(3)
C1 N1 Cu1 113(3)
C2 N1 Cu1 106(3)
N1 C1 C37 114(3)
O6 Cu2 N5 168.2(15)
O6 Cu2 N6 91.5(17)
N5 Cu2 N6 85.8(17)
O6 Cu2 N4 98.6(16)
N5 Cu2 N4 87.5(16)
N6 Cu2 N4 160.4(14)
O6 Cu2 C83 30.7(16)
N5 Cu2 C83 138.0(18)
N6 Cu2 C83 94.1(16)
N4 Cu2 C83 103.1(16)
C41 O2 Cu1 132(3)
C5 N2 C6 110(4)
C5 N2 C4 110(4)
C6 N2 C4 112(4)
C5 N2 Cu1 114(3)
C6 N2 Cu1 104(3)
C4 N2 Cu1 106(2)
O10 Cu3 N11 166.9(15)
O10 Cu3 N10 89.2(15)
N11 Cu3 N10 85.9(17)
O10 Cu3 N12 94.7(13)
N11 Cu3 N12 84.9(15)
N10 Cu3 N12 155.2(13)
O10 Cu3 O8 94.8(13)
N11 Cu3 O8 98.1(15)
N10 Cu3 O8 101.8(13)
N12 Cu3 O8 102.3(13)
C9 N3 C8 113(3)
C9 N3 C7 110(3)
C8 N3 C7 110(3)
C9 N3 Cu1 106(2)
C8 N3 Cu1 111(3)
C7 N3 Cu1 106(3)
N1 C3 C4 112(4)
O5 Cu4 N8 168.7(16)
O5 Cu4 N7 98.3(14)
N8 Cu4 N7 88.2(15)
O5 Cu4 N9 92.4(13)
N8 Cu4 N9 84.9(14)
N7 Cu4 N9 157.4(15)
O5 Cu4 O4 61.1(13)
N8 Cu4 O4 108.4(15)
N7 Cu4 O4 104.3(15)
N9 Cu4 O4 98.3(14)
O5 Cu4 C52 30.6(16)
N8 Cu4 C52 138.6(18)
N7 Cu4 C52 104.7(15)
N9 Cu4 C52 94.7(13)
O4 Cu4 C52 30.6(15)
C18 N4 C17 111(4)
C18 N4 C19 109(4)
C17 N4 C19 108(4)
C18 N4 Cu2 111(3)
C17 N4 Cu2 114(3)
C19 N4 Cu2 104(3)
C52 O4 Cu4 81(3)
N2 C4 C3 109(4)
C52 O5 Cu4 98(3)
C21 N5 C22 111(4)
C21 N5 C20 114(4)
C22 N5 C20 113(4)
C21 N5 Cu2 107(3)
C22 N5 Cu2 106(3)
C20 N5 Cu2 106(3)
C83 O6 Cu2 102(3)
C23 N6 C34 114(4)
C23 N6 C33 108(4)
C34 N6 C33 108(4)
C23 N6 Cu2 108(3)
C34 N6 Cu2 102(3)
C33 N6 Cu2 116(3)
N2 C6 C7 110(4)
C55 N7 C53 110(4)
C55 N7 C54 110(4)
C53 N7 C54 110(4)
C55 N7 Cu4 103(3)
C53 N7 Cu4 115(3)
C54 N7 Cu4 109(3)
N3 C7 C6 111(3)
C58 N8 C57 111(4)
C58 N8 C56 114(3)
C57 N8 C56 110(4)
C58 N8 Cu4 109(3)
C57 N8 Cu4 110(3)
C56 N8 Cu4 103(3)
N3 C9 C11 120(3)
C60 N9 C59 109(4)
C60 N9 C61 111(3)
C59 N9 C61 113(3)
C60 N9 Cu4 114(3)
C59 N9 Cu4 108(3)
C61 N9 Cu4 101(2)
C94 O10 Cu3 129(3)
C70 N10 C68 111(4)
C70 N10 C69 111(4)
C68 N10 C69 103(4)
C70 N10 Cu3 108(3)
C68 N10 Cu3 118(3)
C69 N10 Cu3 105(3)
C72 N11 C71 109(4)
C72 N11 C73 110(4)
C71 N11 C73 108(4)
C72 N11 Cu3 116(3)
C71 N11 Cu3 104(3)
C73 N11 Cu3 110(3)
C12 C11 C16 119(4)
C12 C11 C9 120(4)
C16 C11 C9 120(4)
C76 N12 C75 107(4)
C76 N12 C74 112(3)
C75 N12 C74 114(3)
C76 N12 Cu3 113(3)
C75 N12 Cu3 111(3)
C74 N12 Cu3 99(2)
C11 C12 C13 120(4)
C14 C13 C12 121(5)
C14 C13 C17 121(4)
C12 C13 C17 118(4)
C15 C14 C13 120(5)
C14 C15 C16 122(5)
C15 C16 C11 118(4)
N4 C17 C13 112(4)
C20 C19 N4 111(5)
C19 C20 N5 109(4)
C23 C22 N5 110(4)
C22 C23 N6 109(4)
N6 C34 C35 118(4)
C40 C35 C36 120(5)
C40 C35 C34 121(5)
C36 C35 C34 118(5)
C37 C36 C35 119(5)
C36 C37 C38 120(5)
C36 C37 C1 119(5)
C38 C37 C1 120(5)
C39 C38 C37 118(5)
C38 C39 C40 122(5)
C35 C40 C39 119(5)
O3 C41 O2 124(4)
O3 C41 C42 120(4)
O2 C41 C42 115(4)
C43 C42 C51 118(4)
C43 C42 C41 120(4)
C51 C42 C41 122(4)
C42 C43 C44 123(4)
C45 C44 C43 121(5)
C45 C44 C49 122(4)
C43 C44 C49 117(4)
C46 C45 C44 119(5)
C45 C46 C47 121(5)
C48 C47 C46 121(4)
C48 C47 C52 119(5)
C46 C47 C52 119(5)
C47 C48 C49 121(4)
C50 C49 C44 122(4)
C50 C49 C48 123(4)
C44 C49 C48 115(4)
C49 C50 C51 119(4)
C42 C51 C50 121(4)
O5 C52 O4 120(4)
O5 C52 C47 120(4)
O4 C52 C47 121(5)
O5 C52 Cu4 52(2)
O4 C52 Cu4 68(2)
C47 C52 Cu4 170(4)
N7 C53 C79 113(4)
N7 C55 C56 112(4)
C55 C56 N8 109(3)
N8 C58 C59 111(3)
N9 C59 C58 108(4)
C62 C61 N9 118(4)
C67 C62 C63 119(4)
C67 C62 C61 122(4)
C63 C62 C61 119(4)
C64 C63 C62 120(4)
C63 C64 C65 121(4)
C63 C64 C68 120(4)
C65 C64 C68 119(4)
C64 C65 C66 121(4)
C67 C66 C65 118(4)
C62 C67 C66 122(4)
N10 C68 C64 113(4)
N10 C70 C71 109(3)
N11 C71 C70 107(4)
C74 C73 N11 109(4)
C73 C74 N12 111(3)
N12 C76 C77 117(4)
C78 C77 C82 117(4)
C78 C77 C76 119(4)
C82 C77 C76 124(5)
C77 C78 C79 122(4)
C80 C79 C78 118(5)
C80 C79 C53 123(4)
C78 C79 C53 119(4)
C79 C80 C81 120(5)
C82 C81 C80 123(5)
C81 C82 C77 120(5)
O7 C83 O6 122(5)
O7 C83 C84 121(5)
O6 C83 C84 117(5)
O7 C83 Cu2 75(3)
O6 C83 Cu2 48(2)
C84 C83 Cu2 164(4)
C85 C84 C93 122(4)
C85 C84 C83 118(4)
C93 C84 C83 120(5)
C84 C85 C86 120(4)
C87 C86 C85 122(4)
C87 C86 C91 121(4)
C85 C86 C91 117(5)
C88 C87 C86 120(4)
C87 C88 C89 122(5)
C90 C89 C88 118(4)
C90 C89 C94 122(4)
C88 C89 C94 120(5)
C89 C90 C91 122(4)
C92 C91 C90 122(4)
C92 C91 C86 121(4)
C90 C91 C86 116(4)
C93 C92 C91 120(4)
C92 C93 C84 120(5)
O9 C94 O10 124(5)
O9 C94 C89 122(4)
O10 C94 C89 114(5)
O1A S1A O2A 115(2)
O1A S1A O3A 114(2)
O2A S1A O3A 116(2)
O1A S1A C1A 102(3)
O2A S1A C1A 104(2)
O3A S1A C1A 104(2)
F2A C1A F3A 110(5)
F2A C1A F1A 108(5)
F3A C1A F1A 108(6)
F2A C1A S1A 111(5)
F3A C1A S1A 110(4)
F1A C1A S1A 110(3)
O1B S1B O2B 117(4)
O1B S1B O3B 113(5)
O2B S1B O3B 114(3)
O1B S1B C1B 105(4)
O2B S1B C1B 105(3)
O3B S1B C1B 100(3)
F3B C1B F1B 117(8)
F3B C1B F2B 112(10)
F1B C1B F2B 101(7)
F3B C1B S1B 114(7)
F1B C1B S1B 112(5)
F2B C1B S1B 100(6)
O3D S1D O1D 114(5)
O3D S1D O2D 117(5)
O1D S1D O2D 111(3)
O3D S1D C1D 104(5)
O1D S1D C1D 104(5)
O2D S1D C1D 106(4)
F2D C1D F3D 103(9)
F2D C1D F1D 130(10)
F3D C1D F1D 96(8)
F2D C1D S1D 113(9)
F3D C1D S1D 115(10)
F1D C1D S1D 100(6)
O2C S1C O1C 118(4)
O2C S1C O3C 108(4)
O1C S1C O3C 114(3)
O2C S1C C1C 108(4)
O1C S1C C1C 100(3)
O3C S1C C1C 107(3)
F2C C1C F1C 110(6)
F2C C1C F3C 98(6)
F1C C1C F3C 101(6)
F2C C1C S1C 119(6)
F1C C1C S1C 115(6)
F3C C1C S1C 112(5)

loop_
_geom_bond_atom_site_label_1
_geom_bond_atom_site_label_2
_geom_bond_distance
Cu1 O2 1.92(3)
Cu1 N2 2.00(4)
Cu1 N3 2.11(4)
Cu1 N1 2.11(4)
Cu1 O1 2.16(3)
N1 C3 1.41(7)
N1 C1 1.50(6)
N1 C2 1.52(6)
C1 C37 1.53(7)
Cu2 O6 1.90(4)
Cu2 N5 1.95(4)
Cu2 N6 2.04(4)
Cu2 N4 2.10(4)
Cu2 C83 2.51(5)
O2 C41 1.29(5)
N2 C5 1.47(6)
N2 C6 1.49(6)
N2 C4 1.50(6)
Cu3 O10 1.93(3)
Cu3 N11 2.00(4)
Cu3 N10 2.10(4)
Cu3 N12 2.11(4)
Cu3 O8 2.21(3)
O3 C41 1.25(6)
N3 C9 1.47(5)
N3 C8 1.48(6)
N3 C7 1.49(5)
C3 C4 1.52(7)
Cu4 O5 1.96(3)
Cu4 N8 2.00(4)
Cu4 N7 2.08(4)
Cu4 N9 2.11(4)
Cu4 O4 2.32(3)
Cu4 C52 2.47(4)
N4 C18 1.48(7)
N4 C17 1.50(6)
N4 C19 1.51(7)
O4 C52 1.27(6)
O5 C52 1.27(6)
N5 C21 1.43(7)
N5 C22 1.50(7)
N5 C20 1.52(6)
O6 C83 1.31(6)
N6 C23 1.46(7)
N6 C34 1.49(6)
N6 C33 1.55(6)
C6 C7 1.50(7)
O7 C83 1.23(6)
N7 C55 1.45(6)
N7 C53 1.50(6)
N7 C54 1.54(6)
N8 C58 1.45(6)
N8 C57 1.49(6)
N8 C56 1.51(5)
O9 C94 1.23(7)
C9 C11 1.48(6)
N9 C60 1.46(5)
N9 C59 1.48(6)
N9 C61 1.52(5)
O10 C94 1.30(6)
N10 C70 1.45(6)
N10 C68 1.48(6)
N10 C69 1.52(5)
N11 C72 1.49(7)
N11 C71 1.50(7)
N11 C73 1.54(6)
C11 C12 1.37(7)
C11 C16 1.44(7)
N12 C76 1.46(6)
N12 C75 1.46(6)
N12 C74 1.49(5)
C12 C13 1.40(6)
C13 C14 1.36(7)
C13 C17 1.52(7)
C14 C15 1.34(7)
C15 C16 1.40(7)
C19 C20 1.46(8)
C22 C23 1.45(8)
C34 C35 1.53(7)
C35 C40 1.37(8)
C35 C36 1.40(7)
C36 C37 1.38(7)
C37 C38 1.42(7)
C38 C39 1.36(8)
C39 C40 1.39(8)
C41 C42 1.48(5)
C42 C43 1.36(7)
C42 C51 1.40(7)
C43 C44 1.41(5)
C44 C45 1.40(8)
C44 C49 1.42(7)
C45 C46 1.37(6)
C46 C47 1.40(7)
C47 C48 1.33(7)
C47 C52 1.49(6)
C48 C49 1.48(6)
C49 C50 1.34(7)
C50 C51 1.41(6)
C53 C79 1.51(7)
C55 C56 1.48(7)
C58 C59 1.54(6)
C61 C62 1.48(6)
C62 C67 1.37(6)
C62 C63 1.43(5)
C63 C64 1.37(6)
C64 C65 1.37(7)
C64 C68 1.54(6)
C65 C66 1.42(6)
C66 C67 1.41(7)
C70 C71 1.58(7)
C73 C74 1.48(7)
C76 C77 1.48(7)
C77 C78 1.40(6)
C77 C82 1.43(7)
C78 C79 1.43(6)
C79 C80 1.37(7)
C80 C81 1.38(8)
C81 C82 1.36(8)
C83 C84 1.48(7)
C84 C85 1.39(7)
C84 C93 1.40(6)
C85 C86 1.44(7)
C86 C87 1.37(7)
C86 C91 1.44(6)
C87 C88 1.32(7)
C88 C89 1.45(6)
C89 C90 1.34(7)
C89 C94 1.48(7)
C90 C91 1.43(7)
C91 C92 1.43(7)
C92 C93 1.36(7)
S1A O1A 1.42(4)
S1A O2A 1.43(3)
S1A O3A 1.45(4)
S1A C1A 1.84(5)
C1A F2A 1.30(6)
C1A F3A 1.30(7)
C1A F1A 1.32(7)
S1B O1B 1.36(5)
S1B O2B 1.40(5)
S1B O3B 1.41(4)
S1B C1B 1.85(8)
F1B C1B 1.27(8)
C1B F3B 1.14(12)
C1B F2B 1.47(12)
S1D O3D 1.36(7)
S1D O1D 1.39(5)
S1D O2D 1.44(5)
S1D C1D 1.76(13)
C1D F2D 1.21(11)
C1D F3D 1.29(11)
C1D F1D 1.53(13)
S1C O2C 1.41(5)
S1C O1C 1.48(4)
S1C O3C 1.48(5)
S1C C1C 1.70(8)
F1C C1C 1.32(8)
C1C F2C 1.28(8)
C1C F3C 1.44(9)

loop_
_geom_torsion_atom_site_label_1
_geom_torsion_atom_site_label_2
_geom_torsion_atom_site_label_3
_geom_torsion_atom_site_label_4
_geom_torsion
O2 Cu1 N1 C3 -171(3)
N2 Cu1 N1 C3 -6(3)
N3 Cu1 N1 C3 -70(6)
O1 Cu1 N1 C3 93(3)
O2 Cu1 N1 C1 -45(3)
N2 Cu1 N1 C1 120(3)
N3 Cu1 N1 C1 56(6)
O1 Cu1 N1 C1 -140(3)
O2 Cu1 N1 C2 68(3)
N2 Cu1 N1 C2 -126(3)
N3 Cu1 N1 C2 170(4)
O1 Cu1 N1 C2 -27(3)
C3 N1 C1 C37 54(6)
C2 N1 C1 C37 177(4)
Cu1 N1 C1 C37 -69(5)
N2 Cu1 O2 C41 169(5)
N3 Cu1 O2 C41 83(4)
N1 Cu1 O2 C41 -114(4)
O1 Cu1 O2 C41 -14(4)
O2 Cu1 N2 C5 179(5)
N3 Cu1 N2 C5 -94(3)
N1 Cu1 N2 C5 101(3)
O1 Cu1 N2 C5 2(3)
O2 Cu1 N2 C6 -61(7)
N3 Cu1 N2 C6 26(3)
N1 Cu1 N2 C6 -139(3)
O1 Cu1 N2 C6 122(3)
O2 Cu1 N2 C4 57(7)
N3 Cu1 N2 C4 145(3)
N1 Cu1 N2 C4 -20(3)
O1 Cu1 N2 C4 -120(3)
O2 Cu1 N3 C9 48(3)
N2 Cu1 N3 C9 -117(3)
N1 Cu1 N3 C9 -53(6)
O1 Cu1 N3 C9 144(3)
O2 Cu1 N3 C8 -75(3)
N2 Cu1 N3 C8 120(3)
N1 Cu1 N3 C8 -177(4)
O1 Cu1 N3 C8 20(3)
O2 Cu1 N3 C7 165(3)
N2 Cu1 N3 C7 0(3)
N1 Cu1 N3 C7 64(6)
O1 Cu1 N3 C7 -100(3)
C1 N1 C3 C4 -94(5)
C2 N1 C3 C4 147(4)
Cu1 N1 C3 C4 32(5)
O6 Cu2 N4 C18 49(3)
N5 Cu2 N4 C18 -121(3)
N6 Cu2 N4 C18 169(4)
C83 Cu2 N4 C18 18(3)
O6 Cu2 N4 C17 -78(3)
N5 Cu2 N4 C17 112(3)
N6 Cu2 N4 C17 43(6)
C83 Cu2 N4 C17 -109(3)
O6 Cu2 N4 C19 165(3)
N5 Cu2 N4 C19 -5(3)
N6 Cu2 N4 C19 -75(6)
C83 Cu2 N4 C19 134(3)
O5 Cu4 O4 C52 3(3)
N8 Cu4 O4 C52 -172(3)
N7 Cu4 O4 C52 95(3)
N9 Cu4 O4 C52 -85(3)
C5 N2 C4 C3 -81(5)
C6 N2 C4 C3 155(4)
Cu1 N2 C4 C3 42(4)
N1 C3 C4 N2 -51(5)
N8 Cu4 O5 C52 20(9)
N7 Cu4 O5 C52 -105(3)
N9 Cu4 O5 C52 95(3)
O4 Cu4 O5 C52 -3(3)
O6 Cu2 N5 C21 -21(11)
N6 Cu2 N5 C21 -98(3)
N4 Cu2 N5 C21 100(3)
C83 Cu2 N5 C21 -7(5)
O6 Cu2 N5 C22 97(9)
N6 Cu2 N5 C22 20(3)
N4 Cu2 N5 C22 -142(3)
C83 Cu2 N5 C22 111(3)
O6 Cu2 N5 C20 -143(8)
N6 Cu2 N5 C20 140(3)
N4 Cu2 N5 C20 -22(3)
C83 Cu2 N5 C20 -129(3)
N5 Cu2 O6 C83 19(10)
N6 Cu2 O6 C83 96(3)
N4 Cu2 O6 C83 -101(3)
O6 Cu2 N6 C23 -162(3)
N5 Cu2 N6 C23 6(3)
N4 Cu2 N6 C23 77(6)
C83 Cu2 N6 C23 -132(3)
O6 Cu2 N6 C34 77(3)
N5 Cu2 N6 C34 -114(3)
N4 Cu2 N6 C34 -44(6)
C83 Cu2 N6 C34 108(3)
O6 Cu2 N6 C33 -40(3)
N5 Cu2 N6 C33 128(3)
N4 Cu2 N6 C33 -162(4)
C83 Cu2 N6 C33 -10(4)
C5 N2 C6 C7 74(4)
C4 N2 C6 C7 -163(3)
Cu1 N2 C6 C7 -49(4)
O5 Cu4 N7 C55 163(3)
N8 Cu4 N7 C55 -8(3)
N9 Cu4 N7 C55 -80(5)
O4 Cu4 N7 C55 101(3)
C52 Cu4 N7 C55 133(3)
O5 Cu4 N7 C53 -77(3)
N8 Cu4 N7 C53 112(3)
N9 Cu4 N7 C53 40(5)
O4 Cu4 N7 C53 -139(3)
C52 Cu4 N7 C53 -108(3)
O5 Cu4 N7 C54 47(3)
N8 Cu4 N7 C54 -124(3)
N9 Cu4 N7 C54 164(3)
O4 Cu4 N7 C54 -15(3)
C52 Cu4 N7 C54 16(3)
C9 N3 C7 C6 88(4)
C8 N3 C7 C6 -147(4)
Cu1 N3 C7 C6 -27(4)
N2 C6 C7 N3 52(5)
O5 Cu4 N8 C58 94(8)
N7 Cu4 N8 C58 -141(3)
N9 Cu4 N8 C58 18(3)
O4 Cu4 N8 C58 115(3)
C52 Cu4 N8 C58 109(3)
O5 Cu4 N8 C57 -27(9)
N7 Cu4 N8 C57 98(3)
N9 Cu4 N8 C57 -104(3)
O4 Cu4 N8 C57 -7(3)
C52 Cu4 N8 C57 -12(4)
O5 Cu4 N8 C56 -145(7)
N7 Cu4 N8 C56 -20(3)
N9 Cu4 N8 C56 139(3)
O4 Cu4 N8 C56 -124(3)
C52 Cu4 N8 C56 -130(3)
C8 N3 C9 C11 -60(5)
C7 N3 C9 C11 64(5)
Cu1 N3 C9 C11 179(3)
O5 Cu4 N9 C60 -39(3)
N8 Cu4 N9 C60 130(3)
N7 Cu4 N9 C60 -157(4)
O4 Cu4 N9 C60 22(3)
C52 Cu4 N9 C60 -8(3)
O5 Cu4 N9 C59 -161(3)
N8 Cu4 N9 C59 8(3)
N7 Cu4 N9 C59 81(5)
O4 Cu4 N9 C59 -99(3)
C52 Cu4 N9 C59 -130(3)
O5 Cu4 N9 C61 81(2)
N8 Cu4 N9 C61 -110(2)
N7 Cu4 N9 C61 -37(5)
O4 Cu4 N9 C61 142(2)
C52 Cu4 N9 C61 111(2)
N11 Cu3 O10 C94 -179(100)
N10 Cu3 O10 C94 -111(4)
N12 Cu3 O10 C94 93(4)
O8 Cu3 O10 C94 -9(4)
O10 Cu3 N10 C70 -167(3)
N11 Cu3 N10 C70 1(3)
N12 Cu3 N10 C70 -68(5)
O8 Cu3 N10 C70 98(3)
O10 Cu3 N10 C68 -40(3)
N11 Cu3 N10 C68 127(3)
N12 Cu3 N10 C68 59(5)
O8 Cu3 N10 C68 -135(3)
O10 Cu3 N10 C69 74(3)
N11 Cu3 N10 C69 -118(3)
N12 Cu3 N10 C69 174(4)
O8 Cu3 N10 C69 -21(4)
O10 Cu3 N11 C72 159(6)
N10 Cu3 N11 C72 90(4)
N12 Cu3 N11 C72 -113(4)
O8 Cu3 N11 C72 -11(4)
O10 Cu3 N11 C71 39(8)
N10 Cu3 N11 C71 -29(3)
N12 Cu3 N11 C71 128(3)
O8 Cu3 N11 C71 -131(3)
O10 Cu3 N11 C73 -76(8)
N10 Cu3 N11 C73 -145(3)
N12 Cu3 N11 C73 12(3)
O8 Cu3 N11 C73 114(3)
N3 C9 C11 C12 -111(5)
N3 C9 C11 C16 77(5)
O10 Cu3 N12 C76 12(3)
N11 Cu3 N12 C76 -155(3)
N10 Cu3 N12 C76 -86(5)
O8 Cu3 N12 C76 108(3)
O10 Cu3 N12 C75 -108(3)
N11 Cu3 N12 C75 85(3)
N10 Cu3 N12 C75 153(4)
O8 Cu3 N12 C75 -12(3)
O10 Cu3 N12 C74 131(3)
N11 Cu3 N12 C74 -36(3)
N10 Cu3 N12 C74 33(5)
O8 Cu3 N12 C74 -133(2)
C16 C11 C12 C13 0(6)
C9 C11 C12 C13 -172(4)
C11 C12 C13 C14 -6(6)
C11 C12 C13 C17 171(4)
C12 C13 C14 C15 5(6)
C17 C13 C14 C15 -172(4)
C13 C14 C15 C16 2(6)
C14 C15 C16 C11 -7(6)
C12 C11 C16 C15 6(6)
C9 C11 C16 C15 178(4)
C18 N4 C17 C13 -65(5)
C19 N4 C17 C13 176(4)
Cu2 N4 C17 C13 61(4)
C14 C13 C17 N4 88(5)
C12 C13 C17 N4 -89(5)
C18 N4 C19 C20 150(4)
C17 N4 C19 C20 -89(5)
Cu2 N4 C19 C20 32(5)
N4 C19 C20 N5 -53(6)
C21 N5 C20 C19 -72(6)
C22 N5 C20 C19 162(4)
Cu2 N5 C20 C19 46(5)
C21 N5 C22 C23 72(5)
C20 N5 C22 C23 -160(4)
Cu2 N5 C22 C23 -44(5)
N5 C22 C23 N6 51(6)
C34 N6 C23 C22 81(5)
C33 N6 C23 C22 -159(5)
Cu2 N6 C23 C22 -32(5)
C23 N6 C34 C35 68(6)
C33 N6 C34 C35 -52(6)
Cu2 N6 C34 C35 -176(4)
N6 C34 C35 C40 -78(6)
N6 C34 C35 C36 105(5)
C40 C35 C36 C37 0(7)
C34 C35 C36 C37 177(4)
C35 C36 C37 C38 3(7)
C35 C36 C37 C1 -174(4)
N1 C1 C37 C36 84(6)
N1 C1 C37 C38 -93(5)
C36 C37 C38 C39 -2(7)
C1 C37 C38 C39 174(4)
C37 C38 C39 C40 -1(7)
C36 C35 C40 C39 -4(7)
C34 C35 C40 C39 180(4)
C38 C39 C40 C35 4(7)
Cu1 O2 C41 O3 8(7)
Cu1 O2 C41 C42 -175(3)
O3 C41 C42 C43 172(4)
O2 C41 C42 C43 -4(6)
O3 C41 C42 C51 -7(6)
O2 C41 C42 C51 177(4)
C51 C42 C43 C44 2(7)
C41 C42 C43 C44 -177(4)
C42 C43 C44 C45 179(5)
C42 C43 C44 C49 1(7)
C43 C44 C45 C46 -174(5)
C49 C44 C45 C46 3(8)
C44 C45 C46 C47 -1(8)
C45 C46 C47 C48 1(8)
C45 C46 C47 C52 177(5)
C46 C47 C48 C49 -2(7)
C52 C47 C48 C49 -178(4)
C45 C44 C49 C50 180(5)
C43 C44 C49 C50 -3(7)
C45 C44 C49 C48 -4(7)
C43 C44 C49 C48 173(4)
C47 C48 C49 C50 180(4)
C47 C48 C49 C44 4(6)
C44 C49 C50 C51 1(6)
C48 C49 C50 C51 -175(4)
C43 C42 C51 C50 -4(6)
C41 C42 C51 C50 175(4)
C49 C50 C51 C42 2(6)
Cu4 O5 C52 O4 5(5)
Cu4 O5 C52 C47 -174(4)
Cu4 O4 C52 O5 -5(4)
Cu4 O4 C52 C47 174(4)
C48 C47 C52 O5 -12(6)
C46 C47 C52 O5 172(4)
C48 C47 C52 O4 169(5)
C46 C47 C52 O4 -7(7)
C48 C47 C52 Cu4 -42(23)
C46 C47 C52 Cu4 141(20)
N8 Cu4 C52 O5 -174(3)
N7 Cu4 C52 O5 81(3)
N9 Cu4 C52 O5 -87(3)
O4 Cu4 C52 O5 175(5)
O5 Cu4 C52 O4 -175(5)
N8 Cu4 C52 O4 11(4)
N7 Cu4 C52 O4 -93(3)
N9 Cu4 C52 O4 98(3)
O5 Cu4 C52 C47 34(21)
N8 Cu4 C52 C47 -140(21)
N7 Cu4 C52 C47 115(21)
N9 Cu4 C52 C47 -53(22)
O4 Cu4 C52 C47 -151(23)
C55 N7 C53 C79 -176(4)
C54 N7 C53 C79 -55(5)
Cu4 N7 C53 C79 68(4)
C53 N7 C55 C56 -87(5)
C54 N7 C55 C56 151(4)
Cu4 N7 C55 C56 35(5)
N7 C55 C56 N8 -56(5)
C58 N8 C56 C55 162(4)
C57 N8 C56 C55 -73(5)
Cu4 N8 C56 C55 44(4)
C57 N8 C58 C59 80(4)
C56 N8 C58 C59 -155(4)
Cu4 N8 C58 C59 -41(5)
C60 N9 C59 C58 -156(4)
C61 N9 C59 C58 80(4)
Cu4 N9 C59 C58 -31(4)
N8 C58 C59 N9 48(5)
C60 N9 C61 C62 -51(5)
C59 N9 C61 C62 72(4)
Cu4 N9 C61 C62 -173(3)
N9 C61 C62 C67 -84(5)
N9 C61 C62 C63 98(5)
C67 C62 C63 C64 2(7)
C61 C62 C63 C64 179(4)
C62 C63 C64 C65 2(7)
C62 C63 C64 C68 -180(4)
C63 C64 C65 C66 -4(8)
C68 C64 C65 C66 178(5)
C64 C65 C66 C67 2(8)
C63 C62 C67 C66 -3(7)
C61 C62 C67 C66 179(5)
C65 C66 C67 C62 1(8)
C70 N10 C68 C64 59(5)
C69 N10 C68 C64 179(4)
Cu3 N10 C68 C64 -66(5)
C63 C64 C68 N10 78(6)
C65 C64 C68 N10 -103(5)
C68 N10 C70 C71 -104(4)
C69 N10 C70 C71 142(4)
Cu3 N10 C70 C71 27(4)
C72 N11 C71 C70 -73(5)
C73 N11 C71 C70 168(4)
Cu3 N11 C71 C70 51(4)
N10 C70 C71 N11 -53(5)
C72 N11 C73 C74 144(4)
C71 N11 C73 C74 -98(5)
Cu3 N11 C73 C74 15(5)
N11 C73 C74 N12 -49(5)
C76 N12 C74 C73 174(4)
C75 N12 C74 C73 -63(5)
Cu3 N12 C74 C73 55(4)
C75 N12 C76 C77 -64(5)
C74 N12 C76 C77 62(5)
Cu3 N12 C76 C77 173(3)
N12 C76 C77 C78 -92(5)
N12 C76 C77 C82 93(6)
C82 C77 C78 C79 5(7)
C76 C77 C78 C79 -170(5)
C77 C78 C79 C80 -7(8)
C77 C78 C79 C53 174(5)
N7 C53 C79 C80 96(6)
N7 C53 C79 C78 -84(6)
C78 C79 C80 C81 5(8)
C53 C79 C80 C81 -175(6)
C79 C80 C81 C82 -3(10)
C80 C81 C82 C77 0(10)
C78 C77 C82 C81 -2(8)
C76 C77 C82 C81 173(5)
Cu2 O6 C83 O7 6(6)
Cu2 O6 C83 C84 -177(4)
O6 Cu2 C83 O7 -175(5)
N5 Cu2 C83 O7 11(5)
N6 Cu2 C83 O7 99(3)
N4 Cu2 C83 O7 -90(3)
N5 Cu2 C83 O6 -174(3)
N6 Cu2 C83 O6 -86(3)
N4 Cu2 C83 O6 85(3)
O6 Cu2 C83 C84 11(12)
N5 Cu2 C83 C84 -163(13)
N6 Cu2 C83 C84 -75(14)
N4 Cu2 C83 C84 96(14)
O7 C83 C84 C85 169(5)
O6 C83 C84 C85 -9(7)
Cu2 C83 C84 C85 -18(16)
O7 C83 C84 C93 -10(8)
O6 C83 C84 C93 173(5)
Cu2 C83 C84 C93 164(11)
C93 C84 C85 C86 4(7)
C83 C84 C85 C86 -175(4)
C84 C85 C86 C87 174(5)
C84 C85 C86 C91 -2(6)
C85 C86 C87 C88 -172(4)
C91 C86 C87 C88 3(7)
C86 C87 C88 C89 -3(7)
C87 C88 C89 C90 2(7)
C87 C88 C89 C94 175(4)
C88 C89 C90 C91 -1(6)
C94 C89 C90 C91 -175(4)
C89 C90 C91 C92 177(4)
C89 C90 C91 C86 2(6)
C87 C86 C91 C92 -178(4)
C85 C86 C91 C92 -2(6)
C87 C86 C91 C90 -3(6)
C85 C86 C91 C90 173(4)
C90 C91 C92 C93 -171(5)
C86 C91 C92 C93 5(7)
C91 C92 C93 C84 -2(7)
C85 C84 C93 C92 -2(8)
C83 C84 C93 C92 177(5)
Cu3 O10 C94 O9 0(7)
Cu3 O10 C94 C89 -180(3)
C90 C89 C94 O9 179(5)
C88 C89 C94 O9 6(7)
C90 C89 C94 O10 0(6)
C88 C89 C94 O10 -174(4)
O1A S1A C1A F2A -59(5)
O2A S1A C1A F2A -178(4)
O3A S1A C1A F2A 60(5)
O1A S1A C1A F3A 179(4)
O2A S1A C1A F3A 60(5)
O3A S1A C1A F3A -62(5)
O1A S1A C1A F1A 60(5)
O2A S1A C1A F1A -59(5)
O3A S1A C1A F1A 179(4)
O1B S1B C1B F3B -166(10)
O2B S1B C1B F3B -41(10)
O3B S1B C1B F3B 77(10)
O1B S1B C1B F1B 60(7)
O2B S1B C1B F1B -176(6)
O3B S1B C1B F1B -57(7)
O1B S1B C1B F2B -47(8)
O2B S1B C1B F2B 78(7)
O3B S1B C1B F2B -164(7)
O3D S1D C1D F2D 53(13)
O1D S1D C1D F2D -66(12)
O2D S1D C1D F2D 177(11)
O3D S1D C1D F3D -65(9)
O1D S1D C1D F3D 176(7)
O2D S1D C1D F3D 59(8)
O3D S1D C1D F1D -166(7)
O1D S1D C1D F1D 75(7)
O2D S1D C1D F1D -42(8)
O2C S1C C1C F2C 54(7)
O1C S1C C1C F2C -70(7)
O3C S1C C1C F2C 170(6)
O2C S1C C1C F1C -174(5)
O1C S1C C1C F1C 62(6)
O3C S1C C1C F1C -57(6)
O2C S1C C1C F3C -59(6)
O1C S1C C1C F3C 176(5)
O3C S1C C1C F3C 57(6)
